data_7004240
loop_
_publ_author_name
'Benk\>o, Zolt\'an'
'Burck, Sebastian'
'Gudat, Dietrich'
'Nieger, Martin'
'Nyul\'aszi, L\'aszl\'o'
'Shore, Nicholas'

_publ_section_title
;
 Pyrido-annellated diazaphospholenes and phospholenium ions
;
_journal_issue 36
_journal_name_full 'Dalton Transactions'
_journal_page_first 4937
_journal_page_last 4945
_journal_paper_doi 10.1039/b804621b
_journal_year 2008
_chemical_formula_moiety 'C18 H22 N2 P, C F3 S O3 '
_chemical_formula_sum 'C19 H22 F3 N2 O3 P S'
_chemical_formula_weight 446.42
_chemical_name_common
;3-(2,6-Diisopropylphenyl)-(1,5-a)-pyridine-(1,3,2)-
diazaphospholenium-triflate
;
_chemical_name_systematic
;
3-(2,6-Diisopropylphenyl)-(1,5-a]-pyridine-[1,3,2]-
diazaphospholenium-triflate
;
_space_group_IT_number 161
_symmetry_cell_setting rhombohedral
_symmetry_space_group_name_Hall 'P 3* -2n'
_symmetry_space_group_name_H-M 'R 3 c :R'
_atom_sites_solution_hydrogens geom
_atom_sites_solution_primary direct
_atom_sites_solution_secondary difmap
_audit_creation_method SHELXL-97
_cell_angle_alpha 57.30(1)
_cell_angle_beta 57.30(1)
_cell_angle_gamma 57.30(1)
_cell_formula_units_Z 6
_cell_length_a 16.983(2)
_cell_length_b 16.983(2)
_cell_length_c 16.983(2)
_cell_measurement_reflns_used 392
_cell_measurement_temperature 123(2)
_cell_measurement_theta_max 25
_cell_measurement_theta_min 5
_cell_volume 3248.3(8)
_computing_cell_refinement DIRAX
_computing_data_collection Collect
_computing_data_reduction EVALCCD
_computing_molecular_graphics XP
_computing_publication_material 'SHELXL-97 (Sheldrick, 1997)'
_computing_structure_refinement 'SHELXL-97 (Sheldrick, 1997)'
_computing_structure_solution 'SHELXS-97 (Sheldrick, 1990)'
_diffrn_ambient_temperature 123(2)
_diffrn_measured_fraction_theta_full 0.995
_diffrn_measured_fraction_theta_max 0.995
_diffrn_measurement_device_type 'Bruker-Nonius KappaCCD'
_diffrn_measurement_method 'rotation in phi and omega, 1 deg.'
_diffrn_radiation_monochromator graphite
_diffrn_radiation_source 'fine-focus sealed tube'
_diffrn_radiation_type MoK\a
_diffrn_radiation_wavelength 0.71073
_diffrn_reflns_av_R_equivalents 0.0359
_diffrn_reflns_av_sigmaI/netI 0.0175
_diffrn_reflns_limit_h_max 20
_diffrn_reflns_limit_h_min -20
_diffrn_reflns_limit_k_max 20
_diffrn_reflns_limit_k_min -20
_diffrn_reflns_limit_l_max 20
_diffrn_reflns_limit_l_min -20
_diffrn_reflns_number 44464
_diffrn_reflns_theta_full 25.01
_diffrn_reflns_theta_max 25.01
_diffrn_reflns_theta_min 3.04
_exptl_absorpt_coefficient_mu 0.271
_exptl_absorpt_correction_type none
_exptl_crystal_colour yellow
_exptl_crystal_density_diffrn 1.369
_exptl_crystal_density_meas ?
_exptl_crystal_density_method 'not measured'
_exptl_crystal_description blocks
_exptl_crystal_F_000 1392
_exptl_crystal_size_max 0.50
_exptl_crystal_size_mid 0.45
_exptl_crystal_size_min 0.40
_refine_diff_density_max 0.848
_refine_diff_density_min -0.372
_refine_diff_density_rms 0.055
_refine_ls_abs_structure_details 'Flack H D (1983), Acta Cryst. A39, 876-881'
_refine_ls_abs_structure_Flack 0.44(9)
_refine_ls_extinction_method none
_refine_ls_goodness_of_fit_ref 1.090
_refine_ls_hydrogen_treatment constr
_refine_ls_matrix_type full
_refine_ls_number_parameters 263
_refine_ls_number_reflns 3809
_refine_ls_number_restraints 1
_refine_ls_restrained_S_all 1.089
_refine_ls_R_factor_all 0.0448
_refine_ls_R_factor_gt 0.0405
_refine_ls_shift/su_max 0.000
_refine_ls_shift/su_mean 0.000
_refine_ls_structure_factor_coef Fsqd
_refine_ls_weighting_details 'calc w=1/[\s^2^(Fo^2^)+(0.0610P)^2^+2.5197P] where P=(Fo^2^+2Fc^2^)/3'
_refine_ls_weighting_scheme calc
_refine_ls_wR_factor_gt 0.1041
_refine_ls_wR_factor_ref 0.1076
_reflns_number_gt 3575
_reflns_number_total 3809
_reflns_threshold_expression >2sigma(I)
_cod_data_source_file b804621b.txt
_cod_data_source_block dg017_hy_compound_2a
_cod_depositor_comments
;
The following automatic conversions were performed:

'_exptl_crystal_density_meas' value 'none' was changed to '?' - the
value is perceived as not measured.

Automatic conversion script
Id: cif_fix_values 3008 2015-01-20 13:52:24Z robertas 
;
_cod_original_cell_volume 3248.3(7)
_cod_original_sg_symbol_H-M 'R 3 c r'
_cod_database_code 7004240

loop_
_symmetry_equiv_pos_as_xyz
'x, y, z'
'z, x, y'
'y, z, x'
'y+1/2, x+1/2, z+1/2'
'x+1/2, z+1/2, y+1/2'
'z+1/2, y+1/2, x+1/2'

loop_
_atom_site_label
_atom_site_type_symbol
_atom_site_fract_x
_atom_site_fract_y
_atom_site_fract_z
_atom_site_U_iso_or_equiv
_atom_site_adp_type
_atom_site_occupancy
_atom_site_symmetry_multiplicity
_atom_site_calc_flag
_atom_site_refinement_flags
_atom_site_disorder_assembly
_atom_site_disorder_group
P1 P 0.47139(6) 0.18216(6) 0.52870(6) 0.02371(18) Uani 1 1 d . . .
N2 N 0.58982(18) 0.12963(19) 0.45673(19) 0.0208(6) Uani 1 1 d . . .
C3 C 0.6358(2) 0.0273(2) 0.5022(2) 0.0207(6) Uani 1 1 d . . .
C4 C 0.5714(2) -0.0080(2) 0.5982(2) 0.0248(6) Uani 1 1 d . . .
H4 H 0.5866 -0.0753 0.6427 0.030 Uiso 1 1 calc R . .
N5 N 0.48315(18) 0.06815(18) 0.61934(17) 0.0176(5) Uani 1 1 d . . .
C6 C 0.6399(2) 0.1819(3) 0.3589(2) 0.0253(7) Uani 1 1 d . . .
H6 H 0.6087 0.2513 0.3281 0.030 Uiso 1 1 calc R . .
C7 C 0.7339(2) 0.1314(3) 0.3091(2) 0.0295(7) Uani 1 1 d . . .
H7 H 0.7684 0.1661 0.2427 0.035 Uiso 1 1 calc R . .
C8 C 0.7820(2) 0.0272(3) 0.3547(3) 0.0327(8) Uani 1 1 d . . .
H8 H 0.8481 -0.0062 0.3188 0.039 Uiso 1 1 calc R . .
C9 C 0.7346(2) -0.0239(3) 0.4478(3) 0.0287(7) Uani 1 1 d . . .
H9 H 0.7665 -0.0934 0.4773 0.034 Uiso 1 1 calc R . .
C10 C 0.3995(2) 0.0560(2) 0.7147(2) 0.0164(5) Uani 1 1 d . . .
C11 C 0.3966(2) 0.0702(2) 0.7897(2) 0.0215(6) Uani 1 1 d . . .
C12 C 0.3124(2) 0.0633(2) 0.8786(2) 0.0257(7) Uani 1 1 d . . .
H12 H 0.3063 0.0736 0.9316 0.031 Uiso 1 1 calc R . .
C13 C 0.2385(2) 0.0416(2) 0.8891(2) 0.0266(7) Uani 1 1 d . . .
H13 H 0.1821 0.0376 0.9492 0.032 Uiso 1 1 calc R . .
C14 C 0.2459(2) 0.0259(2) 0.8134(2) 0.0236(6) Uani 1 1 d . . .
H14 H 0.1950 0.0101 0.8226 0.028 Uiso 1 1 calc R . .
C15 C 0.3270(2) 0.0328(2) 0.7232(2) 0.0216(6) Uani 1 1 d . . .
C16 C 0.3329(2) 0.0152(3) 0.6406(2) 0.0289(7) Uani 1 1 d . . .
H16 H 0.3888 0.0352 0.5792 0.035 Uiso 1 1 calc R . .
C17 C 0.2384(3) 0.0776(3) 0.6147(3) 0.0428(9) Uani 1 1 d . . .
H17A H 0.2470 0.0637 0.5610 0.064 Uiso 1 1 calc R . .
H17B H 0.2257 0.1487 0.5925 0.064 Uiso 1 1 calc R . .
H17C H 0.1818 0.0606 0.6738 0.064 Uiso 1 1 calc R . .
C18 C 0.3597(3) -0.0971(3) 0.6693(4) 0.0507(11) Uani 1 1 d . . .
H18A H 0.4211 -0.1354 0.6851 0.076 Uiso 1 1 calc R . .
H18B H 0.3701 -0.1087 0.6133 0.076 Uiso 1 1 calc R . .
H18C H 0.3050 -0.1186 0.7279 0.076 Uiso 1 1 calc R . .
C19 C 0.4779(2) 0.0939(3) 0.7779(2) 0.0277(7) Uani 1 1 d . . .
H19 H 0.5376 0.0774 0.7194 0.033 Uiso 1 1 calc R . .
C20 C 0.4440(3) 0.2059(3) 0.7549(3) 0.0436(9) Uani 1 1 d . . .
H20A H 0.4972 0.2198 0.7473 0.065 Uiso 1 1 calc R . .
H20B H 0.3837 0.2249 0.8099 0.065 Uiso 1 1 calc R . .
H20C H 0.4295 0.2446 0.6929 0.065 Uiso 1 1 calc R . .
C21 C 0.5097(3) 0.0312(3) 0.8693(3) 0.0406(9) Uani 1 1 d . . .
H21A H 0.5622 0.0484 0.8583 0.061 Uiso 1 1 calc R . .
H21B H 0.5352 -0.0399 0.8800 0.061 Uiso 1 1 calc R . .
H21C H 0.4520 0.0447 0.9283 0.061 Uiso 1 1 calc R . .
S1 S 0.44754(3) 0.44754(3) 0.44754(3) 0.0211(3) Uani 1 3 d S . .
O1 O 0.53188(19) 0.35975(18) 0.42808(19) 0.0363(6) Uani 1 1 d . . .
C1T C 0.49071(12) 0.49071(12) 0.49071(12) 0.0225(11) Uani 1 3 d S . .
F1 F 0.42376(14) 0.57670(13) 0.50578(13) 0.0295(4) Uani 1 1 d . . .
S2 S 0.34103(3) 0.34103(3) 0.34103(3) 0.0239(3) Uani 1 3 d S . .
O2 O 0.44247(18) 0.27191(19) 0.33161(19) 0.0353(6) Uani 1 1 d . . .
C2T C 0.29718(15) 0.29718(15) 0.29718(15) 0.0351(14) Uani 1 3 d S . .
F2 F 0.2932(2) 0.20652(18) 0.3584(2) 0.0562(7) Uani 1 1 d . . .
S3 S 0.19565(4) 0.19565(4) 0.19565(4) 0.0326(3) Uani 1 3 d S . .
O3 O 0.2604(2) 0.1043(2) 0.2447(2) 0.0564(8) Uani 1 1 d . . .
C3T C 0.1543(3) 0.1543(3) 0.1543(3) 0.079(3) Uani 1 3 d S . .
F3 F 0.2293(4) 0.1034(4) 0.0916(3) 0.1106(14) Uani 1 1 d . . .

loop_
_atom_site_aniso_label
_atom_site_aniso_U_11
_atom_site_aniso_U_22
_atom_site_aniso_U_33
_atom_site_aniso_U_23
_atom_site_aniso_U_13
_atom_site_aniso_U_12
P1 0.0196(4) 0.0227(4) 0.0203(4) -0.0058(3) -0.0041(3) -0.0073(3)
N2 0.0189(13) 0.0252(13) 0.0212(13) -0.0081(10) -0.0069(11) -0.0096(10)
C3 0.0163(14) 0.0287(16) 0.0257(15) -0.0123(13) -0.0073(12) -0.0102(12)
C4 0.0216(15) 0.0357(18) 0.0231(15) -0.0128(14) -0.0070(12) -0.0118(13)
N5 0.0169(12) 0.0205(12) 0.0159(12) -0.0059(10) -0.0048(9) -0.0084(10)
C6 0.0264(16) 0.0318(17) 0.0200(15) -0.0061(13) -0.0054(13) -0.0170(14)
C7 0.0280(17) 0.0433(19) 0.0235(16) -0.0134(14) -0.0012(14) -0.0223(15)
C8 0.0180(15) 0.050(2) 0.0372(18) -0.0317(17) 0.0014(14) -0.0105(15)
C9 0.0229(16) 0.0326(18) 0.0346(19) -0.0168(15) -0.0097(15) -0.0075(14)
C10 0.0149(13) 0.0143(13) 0.0158(13) -0.0030(11) -0.0056(11) -0.0047(11)
C11 0.0216(15) 0.0204(15) 0.0184(14) -0.0032(12) -0.0078(12) -0.0078(12)
C12 0.0269(16) 0.0295(17) 0.0162(14) -0.0053(13) -0.0065(12) -0.0110(13)
C13 0.0196(15) 0.0215(16) 0.0200(15) -0.0011(12) -0.0037(12) -0.0059(12)
C14 0.0203(15) 0.0233(15) 0.0223(16) -0.0015(12) -0.0064(12) -0.0122(12)
C15 0.0220(15) 0.0198(14) 0.0227(15) -0.0041(12) -0.0102(12) -0.0081(12)
C16 0.0307(17) 0.042(2) 0.0275(17) -0.0142(14) -0.0051(14) -0.0233(16)
C17 0.049(2) 0.050(2) 0.042(2) -0.0113(18) -0.0252(18) -0.0199(19)
C18 0.057(3) 0.043(2) 0.076(3) -0.031(2) -0.036(2) -0.009(2)
C19 0.0250(16) 0.0405(19) 0.0261(16) -0.0167(15) -0.0068(13) -0.0134(14)
C20 0.058(2) 0.042(2) 0.048(2) -0.0100(18) -0.024(2) -0.0271(19)
C21 0.0327(19) 0.054(2) 0.044(2) -0.0179(19) -0.0218(17) -0.0108(17)
S1 0.0213(3) 0.0213(3) 0.0213(3) -0.0076(2) -0.0076(2) -0.0076(2)
O1 0.0368(14) 0.0269(12) 0.0444(15) -0.0186(11) -0.0103(11) -0.0087(11)
C1T 0.0204(14) 0.0204(14) 0.0204(14) -0.0059(9) -0.0059(9) -0.0059(9)
F1 0.0294(10) 0.0224(9) 0.0301(10) -0.0137(8) -0.0072(8) -0.0041(8)
S2 0.0233(4) 0.0233(4) 0.0233(4) -0.0078(2) -0.0078(2) -0.0078(2)
O2 0.0322(13) 0.0360(13) 0.0376(13) -0.0154(11) -0.0158(11) -0.0059(11)
C2T 0.0352(18) 0.0352(18) 0.0352(18) -0.0124(11) -0.0124(11) -0.0124(11)
F2 0.0797(18) 0.0421(13) 0.0637(16) -0.0092(12) -0.0331(14) -0.0326(13)
S3 0.0284(4) 0.0284(4) 0.0284(4) -0.0075(2) -0.0075(2) -0.0075(2)
O3 0.0447(17) 0.0527(18) 0.0370(15) -0.0069(13) -0.0163(13) -0.0038(14)
C3T 0.053(2) 0.053(2) 0.053(2) -0.0041(19) -0.0041(19) -0.0041(19)
F3 0.132(3) 0.128(3) 0.094(3) -0.081(2) -0.040(2) -0.016(3)

loop_
_atom_type_symbol
_atom_type_description
_atom_type_scat_dispersion_real
_atom_type_scat_dispersion_imag
_atom_type_scat_source
C C 0.0033 0.0016 'International Tables Vol C Tables 4.2.6.8 and 6.1.1.4'
H H 0.0000 0.0000 'International Tables Vol C Tables 4.2.6.8 and 6.1.1.4'
N N 0.0061 0.0033 'International Tables Vol C Tables 4.2.6.8 and 6.1.1.4'
O O 0.0106 0.0060 'International Tables Vol C Tables 4.2.6.8 and 6.1.1.4'
F F 0.0171 0.0103 'International Tables Vol C Tables 4.2.6.8 and 6.1.1.4'
P P 0.1023 0.0942 'International Tables Vol C Tables 4.2.6.8 and 6.1.1.4'
S S 0.1246 0.1234 'International Tables Vol C Tables 4.2.6.8 and 6.1.1.4'

loop_
_geom_angle_atom_site_label_1
_geom_angle_atom_site_label_2
_geom_angle_atom_site_label_3
_geom_angle
_geom_angle_site_symmetry_1
_geom_angle_site_symmetry_3
_geom_angle_publ_flag
N5 P1 N2 87.52(12) . . ?
N5 P1 O1 143.24(10) . . ?
N2 P1 O1 83.90(10) . . ?
N5 P1 O2 133.40(10) . . ?
N2 P1 O2 79.67(10) . . ?
O1 P1 O2 79.90(7) . . ?
C3 N2 C6 120.6(3) . . ?
C3 N2 P1 115.0(2) . . ?
C6 N2 P1 124.4(2) . . ?
C4 C3 N2 110.2(3) . . ?
C4 C3 C9 130.5(3) . . ?
N2 C3 C9 119.3(3) . . ?
N5 C4 C3 110.3(3) . . ?
N5 C4 H4 124.9 . . ?
C3 C4 H4 124.9 . . ?
C4 N5 C10 124.0(2) . . ?
C4 N5 P1 117.1(2) . . ?
C10 N5 P1 118.95(19) . . ?
C7 C6 N2 118.8(3) . . ?
C7 C6 H6 120.6 . . ?
N2 C6 H6 120.6 . . ?
C6 C7 C8 121.2(3) . . ?
C6 C7 H7 119.4 . . ?
C8 C7 H7 119.4 . . ?
C9 C8 C7 120.7(3) . . ?
C9 C8 H8 119.7 . . ?
C7 C8 H8 119.7 . . ?
C8 C9 C3 119.4(3) . . ?
C8 C9 H9 120.3 . . ?
C3 C9 H9 120.3 . . ?
C11 C10 C15 124.5(3) . . ?
C11 C10 N5 117.8(2) . . ?
C15 C10 N5 117.7(2) . . ?
C10 C11 C12 116.3(3) . . ?
C10 C11 C19 122.8(3) . . ?
C12 C11 C19 120.8(3) . . ?
C13 C12 C11 120.7(3) . . ?
C13 C12 H12 119.7 . . ?
C11 C12 H12 119.7 . . ?
C14 C13 C12 120.8(3) . . ?
C14 C13 H13 119.6 . . ?
C12 C13 H13 119.6 . . ?
C13 C14 C15 121.2(3) . . ?
C13 C14 H14 119.4 . . ?
C15 C14 H14 119.4 . . ?
C14 C15 C10 116.4(3) . . ?
C14 C15 C16 119.9(3) . . ?
C10 C15 C16 123.6(3) . . ?
C17 C16 C15 113.2(3) . . ?
C17 C16 C18 111.2(3) . . ?
C15 C16 C18 109.9(3) . . ?
C17 C16 H16 107.4 . . ?
C15 C16 H16 107.4 . . ?
C18 C16 H16 107.4 . . ?
C16 C17 H17A 109.5 . . ?
C16 C17 H17B 109.5 . . ?
H17A C17 H17B 109.5 . . ?
C16 C17 H17C 109.5 . . ?
H17A C17 H17C 109.5 . . ?
H17B C17 H17C 109.5 . . ?
C16 C18 H18A 109.5 . . ?
C16 C18 H18B 109.5 . . ?
H18A C18 H18B 109.5 . . ?
C16 C18 H18C 109.5 . . ?
H18A C18 H18C 109.5 . . ?
H18B C18 H18C 109.5 . . ?
C11 C19 C21 112.2(3) . . ?
C11 C19 C20 110.6(3) . . ?
C21 C19 C20 110.7(3) . . ?
C11 C19 H19 107.7 . . ?
C21 C19 H19 107.7 . . ?
C20 C19 H19 107.7 . . ?
C19 C20 H20A 109.5 . . ?
C19 C20 H20B 109.5 . . ?
H20A C20 H20B 109.5 . . ?
C19 C20 H20C 109.5 . . ?
H20A C20 H20C 109.5 . . ?
H20B C20 H20C 109.5 . . ?
C19 C21 H21A 109.5 . . ?
C19 C21 H21B 109.5 . . ?
H21A C21 H21B 109.5 . . ?
C19 C21 H21C 109.5 . . ?
H21A C21 H21C 109.5 . . ?
H21B C21 H21C 109.5 . . ?
O1 S1 O1 115.14(8) 2 3 ?
O1 S1 O1 115.14(8) 2 . ?
O1 S1 O1 115.14(8) 3 . ?
O1 S1 C1T 102.93(11) 2 . ?
O1 S1 C1T 102.93(11) 3 . ?
O1 S1 C1T 102.93(11) . . ?
S1 O1 P1 111.98(13) . . ?
F1 C1T F1 107.7(2) . 3 ?
F1 C1T F1 107.7(2) . 2 ?
F1 C1T F1 107.7(2) 3 2 ?
F1 C1T S1 111.2(2) . . ?
F1 C1T S1 111.2(2) 3 . ?
F1 C1T S1 111.2(2) 2 . ?
O2 S2 O2 115.14(8) 2 . ?
O2 S2 O2 115.14(8) 2 3 ?
O2 S2 O2 115.14(8) . 3 ?
O2 S2 C2T 102.94(11) 2 . ?
O2 S2 C2T 102.94(11) . . ?
O2 S2 C2T 102.94(11) 3 . ?
S2 O2 P1 109.30(13) . . ?
F2 C2T F2 108.0(3) 3 . ?
F2 C2T F2 108.0(3) 3 2 ?
F2 C2T F2 108.0(3) . 2 ?
F2 C2T S2 110.9(3) 3 . ?
F2 C2T S2 110.9(3) . . ?
F2 C2T S2 110.9(3) 2 . ?
O3 S3 O3 115.22(11) 3 2 ?
O3 S3 O3 115.22(11) 3 . ?
O3 S3 O3 115.22(11) 2 . ?
O3 S3 C3T 102.82(16) 3 . ?
O3 S3 C3T 102.82(16) 2 . ?
O3 S3 C3T 102.82(16) . . ?
F3 C3T F3 105.0(6) 2 . ?
F3 C3T F3 105.0(6) 2 3 ?
F3 C3T F3 105.0(6) . 3 ?
F3 C3T S3 113.7(5) 2 . ?
F3 C3T S3 113.7(5) . . ?
F3 C3T S3 113.7(5) 3 . ?

loop_
_geom_bond_atom_site_label_1
_geom_bond_atom_site_label_2
_geom_bond_distance
_geom_bond_site_symmetry_2
_geom_bond_publ_flag
P1 N5 1.689(2) . ?
P1 N2 1.708(3) . ?
P1 O1 2.992(3) . ?
P1 O2 3.037(3) . ?
N2 C3 1.401(4) . ?
N2 C6 1.402(4) . ?
C3 C4 1.392(4) . ?
C3 C9 1.429(4) . ?
C4 N5 1.369(4) . ?
C4 H4 0.9500 . ?
N5 C10 1.467(3) . ?
C6 C7 1.358(5) . ?
C6 H6 0.9500 . ?
C7 C8 1.428(5) . ?
C7 H7 0.9500 . ?
C8 C9 1.340(5) . ?
C8 H8 0.9500 . ?
C9 H9 0.9500 . ?
C10 C11 1.392(4) . ?
C10 C15 1.400(4) . ?
C11 C12 1.412(4) . ?
C11 C19 1.522(4) . ?
C12 C13 1.390(5) . ?
C12 H12 0.9500 . ?
C13 C14 1.379(5) . ?
C13 H13 0.9500 . ?
C14 C15 1.400(4) . ?
C14 H14 0.9500 . ?
C15 C16 1.527(4) . ?
C16 C17 1.521(5) . ?
C16 C18 1.543(5) . ?
C16 H16 1.0000 . ?
C17 H17A 0.9800 . ?
C17 H17B 0.9800 . ?
C17 H17C 0.9800 . ?
C18 H18A 0.9800 . ?
C18 H18B 0.9800 . ?
C18 H18C 0.9800 . ?
C19 C21 1.529(5) . ?
C19 C20 1.537(5) . ?
C19 H19 1.0000 . ?
C20 H20A 0.9800 . ?
C20 H20B 0.9800 . ?
C20 H20C 0.9800 . ?
C21 H21A 0.9800 . ?
C21 H21B 0.9800 . ?
C21 H21C 0.9800 . ?
S1 O1 1.448(2) 2 ?
S1 O1 1.448(2) 3 ?
S1 O1 1.448(2) . ?
S1 C1T 1.832(5) . ?
C1T F1 1.337(3) . ?
C1T F1 1.337(3) 3 ?
C1T F1 1.337(3) 2 ?
S2 O2 1.446(2) 2 ?
S2 O2 1.446(2) . ?
S2 O2 1.446(2) 3 ?
S2 C2T 1.860(6) . ?
C2T F2 1.328(3) 3 ?
C2T F2 1.328(3) . ?
C2T F2 1.328(3) 2 ?
S3 O3 1.435(3) 3 ?
S3 O3 1.435(3) 2 ?
S3 O3 1.435(3) . ?
S3 C3T 1.756(13) . ?
C3T F3 1.357(6) 2 ?
C3T F3 1.357(6) . ?
C3T F3 1.357(6) 3 ?

loop_
_geom_hbond_atom_site_label_D
_geom_hbond_atom_site_label_H
_geom_hbond_atom_site_label_A
_geom_hbond_distance_DH
_geom_hbond_distance_HA
_geom_hbond_distance_DA
_geom_hbond_angle_DHA
_geom_hbond_site_symmetry_A
C6 H6 O1 0.95 2.52 3.064(4) 116.2 .
C4 H4 O3 0.95 2.30 3.244(5) 170.1 4_545
C9 H9 O3 0.95 2.42 3.289(5) 151.1 5_545

loop_
_geom_torsion_atom_site_label_1
_geom_torsion_atom_site_label_2
_geom_torsion_atom_site_label_3
_geom_torsion_atom_site_label_4
_geom_torsion
_geom_torsion_site_symmetry_1
_geom_torsion_site_symmetry_2
_geom_torsion_site_symmetry_3
_geom_torsion_site_symmetry_4
_geom_torsion_publ_flag
N5 P1 N2 C3 0.17(19) . . . . ?
O1 P1 N2 C3 144.37(18) . . . . ?
O2 P1 N2 C3 -134.82(19) . . . . ?
N5 P1 N2 C6 179.7(2) . . . . ?
O1 P1 N2 C6 -36.1(2) . . . . ?
O2 P1 N2 C6 44.7(2) . . . . ?
C6 N2 C3 C4 -179.4(3) . . . . ?
P1 N2 C3 C4 0.2(3) . . . . ?
C6 N2 C3 C9 -0.2(4) . . . . ?
P1 N2 C3 C9 179.4(2) . . . . ?
N2 C3 C4 N5 -0.6(3) . . . . ?
C9 C3 C4 N5 -179.6(3) . . . . ?
C3 C4 N5 C10 -179.7(3) . . . . ?
C3 C4 N5 P1 0.7(3) . . . . ?
N2 P1 N5 C4 -0.5(2) . . . . ?
O1 P1 N5 C4 -76.9(3) . . . . ?
O2 P1 N5 C4 72.7(2) . . . . ?
N2 P1 N5 C10 179.9(2) . . . . ?
O1 P1 N5 C10 103.5(2) . . . . ?
O2 P1 N5 C10 -106.9(2) . . . . ?
C3 N2 C6 C7 -0.1(4) . . . . ?
P1 N2 C6 C7 -179.6(2) . . . . ?
N2 C6 C7 C8 -0.3(4) . . . . ?
C6 C7 C8 C9 0.9(5) . . . . ?
C7 C8 C9 C3 -1.2(5) . . . . ?
C4 C3 C9 C8 179.8(3) . . . . ?
N2 C3 C9 C8 0.8(4) . . . . ?
C4 N5 C10 C11 90.5(3) . . . . ?
P1 N5 C10 C11 -89.9(3) . . . . ?
C4 N5 C10 C15 -90.7(3) . . . . ?
P1 N5 C10 C15 88.9(3) . . . . ?
C15 C10 C11 C12 -2.0(4) . . . . ?
N5 C10 C11 C12 176.7(3) . . . . ?
C15 C10 C11 C19 179.1(3) . . . . ?
N5 C10 C11 C19 -2.2(4) . . . . ?
C10 C11 C12 C13 1.1(4) . . . . ?
C19 C11 C12 C13 -180.0(3) . . . . ?
C11 C12 C13 C14 0.4(5) . . . . ?
C12 C13 C14 C15 -1.0(5) . . . . ?
C13 C14 C15 C10 0.2(5) . . . . ?
C13 C14 C15 C16 -179.8(3) . . . . ?
C11 C10 C15 C14 1.4(4) . . . . ?
N5 C10 C15 C14 -177.3(3) . . . . ?
C11 C10 C15 C16 -178.6(3) . . . . ?
N5 C10 C15 C16 2.7(4) . . . . ?
C14 C15 C16 C17 51.8(4) . . . . ?
C10 C15 C16 C17 -128.2(3) . . . . ?
C14 C15 C16 C18 -73.3(4) . . . . ?
C10 C15 C16 C18 106.7(3) . . . . ?
C10 C11 C19 C21 -134.4(3) . . . . ?
C12 C11 C19 C21 46.7(4) . . . . ?
C10 C11 C19 C20 101.3(3) . . . . ?
C12 C11 C19 C20 -77.5(4) . . . . ?
O1 S1 O1 P1 -120.05(10) 2 . . . ?
O1 S1 O1 P1 17.6(2) 3 . . . ?
C1T S1 O1 P1 128.77(9) . . . . ?
N5 P1 O1 S1 -113.11(19) . . . . ?
N2 P1 O1 S1 169.34(17) . . . . ?
O2 P1 O1 S1 88.79(15) . . . . ?
O1 S1 C1T F1 55.61(13) 2 . . . ?
O1 S1 C1T F1 -64.39(13) 3 . . . ?
O1 S1 C1T F1 175.61(13) . . . . ?
O1 S1 C1T F1 -64.39(13) 2 . . 3 ?
O1 S1 C1T F1 175.61(13) 3 . . 3 ?
O1 S1 C1T F1 55.61(13) . . . 3 ?
O1 S1 C1T F1 175.61(13) 2 . . 2 ?
O1 S1 C1T F1 55.61(13) 3 . . 2 ?
O1 S1 C1T F1 -64.39(13) . . . 2 ?
O2 S2 O2 P1 121.25(11) 2 . . . ?
O2 S2 O2 P1 -16.3(2) 3 . . . ?
C2T S2 O2 P1 -127.55(8) . . . . ?
N5 P1 O2 S2 107.15(18) . . . . ?
N2 P1 O2 S2 -176.33(16) . . . . ?
O1 P1 O2 S2 -90.75(14) . . . . ?
O2 S2 C2T F2 -54.82(17) 2 . . 3 ?
O2 S2 C2T F2 -174.82(17) . . . 3 ?
O2 S2 C2T F2 65.18(17) 3 . . 3 ?
O2 S2 C2T F2 -174.82(17) 2 . . . ?
O2 S2 C2T F2 65.18(17) . . . . ?
O2 S2 C2T F2 -54.82(17) 3 . . . ?
O2 S2 C2T F2 65.18(17) 2 . . 2 ?
O2 S2 C2T F2 -54.82(17) . . . 2 ?
O2 S2 C2T F2 -174.82(17) 3 . . 2 ?
O3 S3 C3T F3 60.8(3) 3 . . 2 ?
O3 S3 C3T F3 -59.2(3) 2 . . 2 ?
O3 S3 C3T F3 -179.2(3) . . . 2 ?
O3 S3 C3T F3 -179.2(3) 3 . . . ?
O3 S3 C3T F3 60.8(3) 2 . . . ?
O3 S3 C3T F3 -59.2(3) . . . . ?
O3 S3 C3T F3 -59.2(3) 3 . . 3 ?
O3 S3 C3T F3 -179.2(3) 2 . . 3 ?
O3 S3 C3T F3 60.8(3) . . . 3 ?
